data_4322803
loop_
_publ_author_name
'Jorge Forni\'es-C\'amer'
'Anna M. Masdeu-Bult\'o'
'Carmen Claver'
'Christine J. Cardin'

_publ_section_title
;
 Mononuclear Platinum(II) and Palladium(II) Dithiolate Complexes as
 Chelate Metalloligands for Preparation of Heterobimetallic d8-d8
 Complexes
;
_journal_name_full 'Inorganic Chemistry'
_journal_page_first 2626
_journal_page_last 2632
_journal_paper_doi 10.1021/ic970557o
_journal_volume 37
_journal_year 1998
_chemical_formula_moiety 'C46 H46 Cl O6 P2 Pt Rh S2'
_chemical_formula_structural '[(PPh3)2Pt(EDT)Rh(COD)]ClO4'
_chemical_formula_sum 'C46 H46 Cl O6 P2 Pt Rh S2'
_chemical_formula_weight 1154.34
_chemical_name_systematic
; 
bis(triphenylphosphino)platinum(II)(m-etanodithiolate)
 (1,5-cyclooctadiene)rhodium(I)perchlorate
;
_space_group_IT_number 2
_symmetry_cell_setting triclinic
_symmetry_space_group_name_Hall '-P 1'
_symmetry_space_group_name_H-M 'P -1'
_atom_sites_solution_hydrogens geom
_atom_sites_solution_primary direct
_atom_sites_solution_secondary difmap
_audit_creation_method SHELXL
_cell_angle_alpha 84.86(6)
_cell_angle_beta 75.73(6)
_cell_angle_gamma 86.43(6)
_cell_formula_units_Z 2
_cell_length_a 11.311(6)
_cell_length_b 12.991(6)
_cell_length_c 16.140(6)
_cell_measurement_reflns_used 364
_cell_measurement_temperature 293
_cell_measurement_theta_max 28
_cell_measurement_theta_min 0
_cell_volume 2287.2(19)
_computing_cell_refinement 'XDS package'
_computing_data_collection 'XDS package'
_computing_data_reduction 'XDS package'
_computing_molecular_graphics PLATON
_computing_structure_refinement 'SHELXL-93 (Sheldrick, 1993)'
_computing_structure_solution 'SHELXS-86 (Sheldrick, 1990)'
_diffrn_ambient_temperature 293
_diffrn_measurement_device 'Mar Research image plate scanner'
_diffrn_measurement_method 'prophile data from theta/2theta scans'
_diffrn_radiation_monochromator graphite
_diffrn_radiation_source 'fine-focus sealed tube'
_diffrn_radiation_type MoK\a
_diffrn_radiation_wavelength 0.71073
_diffrn_reflns_av_R_equivalents 0.0000
_diffrn_reflns_av_sigmaI/netI 0.0247
_diffrn_reflns_limit_h_max 13
_diffrn_reflns_limit_h_min 0
_diffrn_reflns_limit_k_max 15
_diffrn_reflns_limit_k_min -15
_diffrn_reflns_limit_l_max 19
_diffrn_reflns_limit_l_min -18
_diffrn_reflns_number 7052
_diffrn_reflns_theta_max 24.92
_diffrn_reflns_theta_min 3.50
_diffrn_standards_decay_% 0
_diffrn_standards_interval_time 3
_diffrn_standards_number 3
_exptl_absorpt_coefficient_mu 3.682
_exptl_crystal_colour orange
_exptl_crystal_density_diffrn 1.676
_exptl_crystal_description prism
_exptl_crystal_F_000 1144
_exptl_crystal_size_max 0.22
_exptl_crystal_size_mid 0.17
_exptl_crystal_size_min 0.15
_refine_diff_density_max 1.299
_refine_diff_density_min -1.786
_refine_diff_density_rms 0.143
_refine_ls_extinction_coef 0.0021(4)
_refine_ls_extinction_expression Fc^*^=kFc[1+0.001xFc^2^\l^3^/sin(2\q)]^-1/4^
_refine_ls_extinction_method SHELXL
_refine_ls_goodness_of_fit_all 1.057
_refine_ls_goodness_of_fit_obs 1.067
_refine_ls_matrix_type full
_refine_ls_number_parameters 553
_refine_ls_number_reflns 7046
_refine_ls_number_restraints 0
_refine_ls_restrained_S_all 1.101
_refine_ls_restrained_S_obs 1.067
_refine_ls_R_factor_all 0.0512
_refine_ls_R_factor_obs 0.0427
_refine_ls_shift/esd_max -0.037
_refine_ls_shift/esd_mean 0.001
_refine_ls_structure_factor_coef Fsqd
_refine_ls_weighting_details 'w=1/[\s^2^(Fo^2^)+(0.0742P)^2^+9.8432P] where P=(Fo^2^+2Fc^2^)/3'
_refine_ls_weighting_scheme calc
_refine_ls_wR_factor_all 0.1257
_refine_ls_wR_factor_obs 0.1151
_reflns_number_observed 6332
_reflns_number_total 13862
_reflns_observed_criterion >2sigma(I)
_cod_data_source_file ic970557o_1.cif
_cod_data_source_block 1
_cod_depositor_comments
;
The following automatic conversions were performed:

'_refine_ls_weighting_scheme' value 'calc
w=1/[\s^2^(Fo^2^)+(0.0742P)^2^+9.8432P] where P=(Fo^2^+2Fc^2^)/3' was
changed to 'calc'. New tag '_refine_ls_weighting_details' was
created. The value of the new tag was set to
'w=1/[\s^2^(Fo^2^)+(0.0742P)^2^+9.8432P] where P=(Fo^2^+2Fc^2^)/3'.

Automatic conversion script
Id: cif_fix_values 3143 2015-03-26 13:38:13Z robertas 
;
_cod_original_cell_volume 2287.2
_cod_database_code 4322803

loop_
_symmetry_equiv_pos_as_xyz
'x, y, z'
'-x, -y, -z'

loop_
_atom_site_aniso_label
_atom_site_aniso_U_11
_atom_site_aniso_U_22
_atom_site_aniso_U_33
_atom_site_aniso_U_23
_atom_site_aniso_U_13
_atom_site_aniso_U_12
Pt 0.0313(2) 0.0277(2) 0.0335(2) -0.00262(11) -0.00907(11) 0.00108(10)
Rh 0.0389(3) 0.0387(3) 0.0430(3) -0.0004(3) -0.0144(2) -0.0063(2)
P1 0.0295(8) 0.0261(8) 0.0331(9) -0.0074(7) -0.0074(7) 0.0003(6)
P2 0.0375(9) 0.0278(8) 0.0319(9) -0.0019(7) -0.0081(7) -0.0009(7)
S1 0.0441(10) 0.0335(8) 0.0466(11) 0.0069(8) -0.0159(8) -0.0043(7)
S2 0.0319(9) 0.0599(12) 0.0463(11) -0.0043(9) -0.0075(8) 0.0006(8)
C1 0.058(5) 0.047(5) 0.075(6) 0.008(4) -0.018(5) -0.019(4)
C2 0.043(4) 0.050(5) 0.089(7) 0.000(5) -0.020(4) -0.017(4)
C3 0.061(6) 0.079(7) 0.087(8) -0.004(6) -0.042(6) -0.013(5)
C4 0.105(9) 0.059(6) 0.085(8) 0.002(6) -0.064(7) -0.011(5)
C5 0.083(6) 0.049(4) 0.041(4) 0.006(4) -0.028(4) -0.012(4)
C6 0.067(6) 0.062(5) 0.047(5) -0.010(4) -0.013(4) -0.008(4)
C7 0.088(8) 0.066(6) 0.085(8) -0.025(6) -0.029(6) 0.011(5)
C8 0.081(7) 0.044(5) 0.116(9) -0.015(6) -0.041(7) -0.011(5)
C9 0.072(6) 0.038(4) 0.084(7) 0.001(5) -0.026(5) 0.014(4)
C10 0.069(6) 0.056(5) 0.103(9) -0.022(6) -0.024(6) 0.029(5)
C11 0.034(3) 0.030(3) 0.042(4) -0.001(3) -0.010(3) -0.001(3)
C12 0.044(4) 0.037(4) 0.059(5) -0.009(4) -0.010(4) 0.003(3)
C13 0.047(5) 0.034(4) 0.086(7) -0.001(4) -0.012(4) 0.010(3)
C14 0.046(5) 0.055(5) 0.083(7) 0.018(5) -0.021(5) 0.012(4)
C15 0.062(6) 0.074(6) 0.064(6) 0.006(5) -0.030(5) 0.001(5)
C16 0.044(4) 0.052(4) 0.048(5) -0.007(4) -0.021(3) 0.010(3)
C21 0.036(3) 0.036(3) 0.030(3) -0.005(3) -0.009(3) 0.003(3)
C22 0.055(5) 0.050(4) 0.044(4) -0.011(4) -0.005(4) -0.012(4)
C23 0.063(5) 0.061(5) 0.050(5) -0.021(4) -0.008(4) -0.011(4)
C24 0.060(5) 0.083(6) 0.037(4) -0.018(5) -0.011(4) 0.003(5)
C25 0.071(6) 0.072(6) 0.038(4) 0.003(4) -0.006(4) -0.025(5)
C26 0.051(4) 0.046(4) 0.040(4) -0.005(4) -0.005(3) -0.002(3)
C31 0.043(4) 0.030(3) 0.029(3) -0.003(3) -0.009(3) -0.004(3)
C32 0.042(4) 0.038(4) 0.044(4) -0.008(3) -0.007(3) -0.003(3)
C33 0.047(4) 0.057(5) 0.055(5) -0.009(4) -0.016(4) -0.014(4)
C34 0.068(6) 0.037(4) 0.066(6) -0.010(4) -0.016(4) -0.016(4)
C35 0.062(5) 0.032(4) 0.088(7) -0.020(4) -0.009(5) 0.004(4)
C36 0.045(4) 0.034(4) 0.052(5) -0.007(3) -0.006(3) -0.002(3)
C41 0.050(4) 0.029(3) 0.036(4) 0.001(3) -0.009(3) 0.002(3)
C42 0.045(4) 0.052(4) 0.041(4) 0.010(4) -0.008(3) -0.018(3)
C43 0.059(5) 0.034(4) 0.079(7) 0.004(4) -0.011(5) 0.013(4)
C44 0.107(8) 0.038(4) 0.053(6) -0.007(4) -0.007(5) 0.019(5)
C45 0.176(12) 0.034(4) 0.057(6) -0.023(5) -0.054(7) 0.012(6)
C46 0.087(6) 0.040(4) 0.048(5) -0.014(4) -0.033(4) 0.018(4)
C51 0.038(4) 0.040(4) 0.030(3) 0.000(3) -0.009(3) -0.005(3)
C52 0.055(5) 0.042(4) 0.052(5) -0.004(4) -0.020(4) -0.008(3)
C53 0.065(6) 0.061(5) 0.064(6) 0.002(5) -0.023(5) -0.027(4)
C54 0.046(5) 0.093(7) 0.048(5) 0.010(5) -0.013(4) -0.028(5)
C55 0.048(5) 0.083(6) 0.043(5) -0.014(5) -0.002(4) -0.002(4)
C56 0.049(5) 0.046(4) 0.052(5) -0.008(4) -0.003(4) -0.007(3)
C61 0.037(4) 0.037(4) 0.033(4) -0.005(3) -0.007(3) 0.000(3)
C62 0.057(5) 0.043(4) 0.038(4) -0.006(4) -0.011(3) 0.002(3)
C63 0.064(5) 0.052(5) 0.076(7) -0.034(5) -0.025(5) 0.001(4)
C64 0.077(6) 0.078(6) 0.052(5) -0.024(5) -0.036(5) 0.002(5)
C65 0.070(6) 0.065(5) 0.044(5) -0.006(4) -0.024(4) 0.005(4)
C66 0.060(5) 0.045(4) 0.039(4) -0.001(4) -0.014(4) -0.007(4)
Cl 0.096(2) 0.074(2) 0.078(2) -0.0441(15) -0.0448(14) 0.0321(14)
O5 0.080(4) 0.085(5) 0.062(4) -0.045(4) -0.004(3) -0.041(4)
O6 0.091(5) 0.088(5) 0.171(9) -0.063(6) -0.089(6) -0.006(4)

loop_
_atom_site_label
_atom_site_type_symbol
_atom_site_fract_x
_atom_site_fract_y
_atom_site_fract_z
_atom_site_U_iso_or_equiv
_atom_site_thermal_displace_type
_atom_site_occupancy
_atom_site_calc_flag
_atom_site_refinement_flags
_atom_site_disorder_group
Pt Pt 0.00679(2) 0.16057(2) 0.24350(2) 0.03072(13) Uani 1 d . .
Rh Rh 0.16164(5) 0.17755(4) 0.36851(4) 0.0394(2) Uani 1 d . .
P1 P -0.20091(14) 0.15109(12) 0.28064(11) 0.0294(4) Uani 1 d . .
P2 P 0.0186(2) 0.28242(13) 0.13233(11) 0.0325(4) Uani 1 d . .
S1 S 0.0198(2) 0.05150(14) 0.36611(13) 0.0411(4) Uani 1 d . .
S2 S 0.2188(2) 0.1387(2) 0.22442(13) 0.0465(5) Uani 1 d . .
C1 C 0.2428(8) 0.3264(7) 0.3514(7) 0.060(2) Uani 1 d . .
H1 H 0.2257(8) 0.3364(7) 0.2976(7) 0.062(5) Uiso 1 calc R .
C2 C 0.3276(8) 0.2497(7) 0.3621(7) 0.060(2) Uani 1 d . .
H2 H 0.3640(8) 0.2128(7) 0.3150(7) 0.062(5) Uiso 1 calc R .
C3 C 0.3668(9) 0.2202(9) 0.4444(7) 0.071(3) Uani 1 d . .
H3A H 0.4123(9) 0.1543(9) 0.4392(7) 0.106(12) Uiso 1 calc R .
H3B H 0.4216(9) 0.2714(9) 0.4516(7) 0.106(12) Uiso 1 calc R .
C4 C 0.2662(11) 0.2118(8) 0.5216(8) 0.076(3) Uani 1 d . .
H4A H 0.2484(11) 0.2791(8) 0.5446(8) 0.106(12) Uiso 1 calc R .
H4B H 0.2916(11) 0.1646(8) 0.5646(8) 0.106(12) Uiso 1 calc R .
C5 C 0.1494(9) 0.1732(7) 0.5046(5) 0.055(2) Uani 1 d . .
H5 H 0.1407(9) 0.1022(7) 0.5080(5) 0.062(5) Uiso 1 calc R .
C6 C 0.0568(9) 0.2367(7) 0.4846(6) 0.058(2) Uani 1 d . .
H6 H -0.0108(9) 0.2051(7) 0.4769(6) 0.062(5) Uiso 1 calc R .
C7 C 0.0560(11) 0.3528(8) 0.4742(8) 0.077(3) Uani 1 d . .
H7A H 0.0409(11) 0.3791(8) 0.5304(8) 0.106(12) Uiso 1 calc R .
H7B H -0.0108(11) 0.3780(8) 0.4489(8) 0.106(12) Uiso 1 calc R .
C8 C 0.1752(10) 0.3954(7) 0.4182(8) 0.076(3) Uani 1 d . .
H8A H 0.1569(10) 0.4615(7) 0.3900(8) 0.106(12) Uiso 1 calc R .
H8B H 0.2281(10) 0.4078(7) 0.4550(8) 0.106(12) Uiso 1 calc R .
C9 C 0.1296(9) -0.0464(7) 0.3172(7) 0.065(2) Uani 1 d . .
H9A H 0.1683(9) -0.0806(7) 0.3602(7) 0.106(12) Uiso 1 calc R .
H9B H 0.0869(9) -0.0979(7) 0.2973(7) 0.106(12) Uiso 1 calc R .
C10 C 0.2265(10) -0.0030(7) 0.2431(8) 0.076(3) Uani 1 d . .
H10A H 0.2202(10) -0.0329(7) 0.1915(8) 0.106(12) Uiso 1 calc R .
H10B H 0.3059(10) -0.0243(7) 0.2531(8) 0.106(12) Uiso 1 calc R .
C11 C -0.3030(6) 0.2420(5) 0.2371(5) 0.0352(15) Uani 1 d . .
C12 C -0.3578(7) 0.3281(6) 0.2789(6) 0.047(2) Uani 1 d . .
H12 H -0.3404(7) 0.3417(6) 0.3301(6) 0.062(5) Uiso 1 calc R .
C13 C -0.4369(8) 0.3930(6) 0.2455(7) 0.057(2) Uani 1 d . .
H13 H -0.4727(8) 0.4503(6) 0.2743(7) 0.062(5) Uiso 1 calc R .
C14 C -0.4644(8) 0.3746(7) 0.1694(7) 0.063(2) Uani 1 d . .
H14 H -0.5182(8) 0.4191(7) 0.1469(7) 0.062(5) Uiso 1 calc R .
C15 C -0.4114(9) 0.2903(8) 0.1279(7) 0.065(2) Uani 1 d . .
H15 H -0.4298(9) 0.2775(8) 0.0768(7) 0.062(5) Uiso 1 calc R .
C16 C -0.3311(7) 0.2237(6) 0.1601(5) 0.046(2) Uani 1 d . .
H16 H -0.2956(7) 0.1667(6) 0.1308(5) 0.062(5) Uiso 1 calc R .
C21 C -0.2563(6) 0.1590(5) 0.3961(4) 0.0340(14) Uani 1 d . .
C22 C -0.2246(8) 0.2428(7) 0.4315(5) 0.050(2) Uani 1 d . .
H22 H -0.1717(8) 0.2899(7) 0.3968(5) 0.062(5) Uiso 1 calc R .
C23 C -0.2691(8) 0.2582(7) 0.5166(6) 0.057(2) Uani 1 d . .
H23 H -0.2477(8) 0.3160(7) 0.5389(6) 0.062(5) Uiso 1 calc R .
C24 C -0.3445(8) 0.1892(8) 0.5682(6) 0.059(2) Uani 1 d . .
H24 H -0.3766(8) 0.2003(8) 0.6257(6) 0.062(5) Uiso 1 calc R .
C25 C -0.3734(9) 0.1026(8) 0.5352(6) 0.061(2) Uani 1 d . .
H25 H -0.4226(9) 0.0538(8) 0.5710(6) 0.062(5) Uiso 1 calc R .
C26 C -0.3294(7) 0.0880(6) 0.4486(5) 0.046(2) Uani 1 d . .
H26 H -0.3497(7) 0.0297(6) 0.4264(5) 0.062(5) Uiso 1 calc R .
C31 C -0.2483(6) 0.0269(5) 0.2589(4) 0.0339(14) Uani 1 d . .
C32 C -0.3685(7) 0.0075(6) 0.2695(5) 0.042(2) Uani 1 d . .
H32 H -0.4280(7) 0.0582(6) 0.2892(5) 0.062(5) Uiso 1 calc R .
C33 C -0.4029(8) -0.0857(7) 0.2517(6) 0.052(2) Uani 1 d . .
H33 H -0.4852(8) -0.0973(7) 0.2586(6) 0.062(5) Uiso 1 calc R .
C34 C -0.3184(8) -0.1603(6) 0.2242(6) 0.056(2) Uani 1 d . .
H34 H -0.3427(8) -0.2241(6) 0.2139(6) 0.062(5) Uiso 1 calc R .
C35 C -0.1970(8) -0.1432(6) 0.2112(7) 0.062(2) Uani 1 d . .
H35 H -0.1387(8) -0.1943(6) 0.1901(7) 0.062(5) Uiso 1 calc R .
C36 C -0.1611(7) -0.0493(5) 0.2297(5) 0.044(2) Uani 1 d . .
H36 H -0.0787(7) -0.0378(5) 0.2224(5) 0.062(5) Uiso 1 calc R .
C41 C -0.0571(7) 0.4002(5) 0.1756(5) 0.039(2) Uani 1 d . .
C42 C -0.1454(7) 0.4603(6) 0.1449(5) 0.047(2) Uani 1 d . .
H42 H -0.1703(7) 0.4413(6) 0.0979(5) 0.062(5) Uiso 1 calc R .
C43 C -0.1959(8) 0.5477(6) 0.1841(7) 0.059(2) Uani 1 d . .
H43 H -0.2549(8) 0.5878(6) 0.1634(7) 0.062(5) Uiso 1 calc R .
C44 C -0.1604(10) 0.5758(7) 0.2526(6) 0.069(3) Uani 1 d . .
H44 H -0.1958(10) 0.6344(7) 0.2795(6) 0.062(5) Uiso 1 calc R .
C45 C -0.0711(13) 0.5170(7) 0.2825(7) 0.084(4) Uani 1 d . .
H45 H -0.0435(13) 0.5383(7) 0.3277(7) 0.062(5) Uiso 1 calc R .
C46 C -0.0240(9) 0.4291(6) 0.2465(6) 0.056(2) Uani 1 d . .
H46 H 0.0315(9) 0.3875(6) 0.2698(6) 0.062(5) Uiso 1 calc R .
C51 C 0.1712(6) 0.3220(5) 0.0739(4) 0.0358(15) Uani 1 d . .
C52 C 0.2124(8) 0.4176(6) 0.0774(6) 0.048(2) Uani 1 d . .
H52 H 0.1650(8) 0.4636(6) 0.1142(6) 0.062(5) Uiso 1 calc R .
C53 C 0.3238(9) 0.4463(8) 0.0267(6) 0.061(2) Uani 1 d . .
H53 H 0.3504(9) 0.5124(8) 0.0278(6) 0.062(5) Uiso 1 calc R .
C54 C 0.3953(8) 0.3776(8) -0.0252(6) 0.062(2) Uani 1 d . .
H54 H 0.4709(8) 0.3968(8) -0.0591(6) 0.062(5) Uiso 1 calc R .
C55 C 0.3565(8) 0.2812(8) -0.0276(6) 0.059(2) Uani 1 d . .
H55 H 0.4062(8) 0.2338(8) -0.0618(6) 0.062(5) Uiso 1 calc R .
C56 C 0.2433(7) 0.2544(6) 0.0209(5) 0.050(2) Uani 1 d . .
H56 H 0.2153(7) 0.1894(6) 0.0176(5) 0.062(5) Uiso 1 calc R .
C61 C -0.0402(6) 0.2483(5) 0.0444(5) 0.0358(15) Uani 1 d . .
C62 C -0.0660(7) 0.1463(6) 0.0409(5) 0.047(2) Uani 1 d . .
H62 H -0.0558(7) 0.0964(6) 0.0840(5) 0.062(5) Uiso 1 calc R .
C63 C -0.1075(8) 0.1198(7) -0.0280(7) 0.061(3) Uani 1 d . .
H63 H -0.1229(8) 0.0510(7) -0.0316(7) 0.062(5) Uiso 1 calc R .
C64 C -0.1262(9) 0.1918(8) -0.0906(6) 0.065(3) Uani 1 d . .
H64 H -0.1581(9) 0.1732(8) -0.1347(6) 0.062(5) Uiso 1 calc R .
C65 C -0.0975(9) 0.2921(7) -0.0878(6) 0.058(2) Uani 1 d . .
H65 H -0.1079(9) 0.3413(7) -0.1312(6) 0.062(5) Uiso 1 calc R .
C66 C -0.0535(8) 0.3205(6) -0.0215(5) 0.048(2) Uani 1 d . .
H66 H -0.0326(8) 0.3885(6) -0.0209(5) 0.062(5) Uiso 1 calc R .
Cl Cl 0.3272(3) -0.3354(2) 0.2389(2) 0.0776(8) Uani 1 d . .
O1 O 0.3223(10) -0.4024(8) 0.1790(7) 0.117(3) Uiso 1 d . .
O2 O 0.2091(14) -0.3024(12) 0.2823(10) 0.165(5) Uiso 1 d . .
O3 O 0.3651(16) -0.2378(14) 0.2010(12) 0.189(6) Uiso 1 d . .
O4A O 0.3696(18) -0.3895(15) 0.3089(13) 0.101(5) Uiso 0.50 d P .
O4B O 0.4454(20) -0.3480(16) 0.2585(14) 0.108(6) Uiso 0.50 d P .
O5 O -0.3925(6) 0.5291(5) 0.4353(4) 0.074(2) Uani 1 d . .
O6 O -0.3995(7) 0.0182(6) 0.0319(7) 0.103(3) Uani 1 d . .

loop_
_atom_type_symbol
_atom_type_description
_atom_type_scat_dispersion_real
_atom_type_scat_dispersion_imag
_atom_type_scat_source
C C 0.0033 0.0016 'International Tables Vol C Tables 4.2.6.8 and 6.1.1.4'
H H 0.0000 0.0000 'International Tables Vol C Tables 4.2.6.8 and 6.1.1.4'
Rh Rh -1.1178 0.9187 'International Tables Vol C Tables 4.2.6.8 and 6.1.1.4'
Pt Pt -1.7033 8.3905 'International Tables Vol C Tables 4.2.6.8 and 6.1.1.4'
S S 0.1246 0.1234 'International Tables Vol C Tables 4.2.6.8 and 6.1.1.4'
P P 0.1023 0.0942 'International Tables Vol C Tables 4.2.6.8 and 6.1.1.4'
Cl Cl 0.1484 0.1585 'International Tables Vol C Tables 4.2.6.8 and 6.1.1.4'
O O 0.0106 0.0060 'International Tables Vol C Tables 4.2.6.8 and 6.1.1.4'

loop_
_geom_angle_atom_site_label_1
_geom_angle_atom_site_label_2
_geom_angle_atom_site_label_3
_geom_angle
_geom_angle_site_symmetry_1
_geom_angle_site_symmetry_3
_geom_angle_publ_flag
P2 Pt P1 97.25(6) . . y
P2 Pt S2 94.43(7) . . y
P1 Pt S2 168.03(7) . . y
P2 Pt S1 169.78(6) . . y
P1 Pt S1 90.02(6) . . y
S2 Pt S1 78.73(7) . . y
P2 Pt Rh 119.10(5) . . ?
P1 Pt Rh 124.52(4) . . ?
S2 Pt Rh 50.14(5) . . ?
S1 Pt Rh 50.68(4) . . ?
C2 Rh C6 98.0(4) . . ?
C2 Rh C1 37.3(3) . . ?
C6 Rh C1 82.6(4) . . ?
C2 Rh C5 81.9(4) . . ?
C6 Rh C5 37.3(4) . . ?
C1 Rh C5 89.7(4) . . ?
C2 Rh S2 93.7(3) . . ?
C6 Rh S2 160.1(3) . . ?
C1 Rh S2 97.4(3) . . ?
C5 Rh S2 161.9(3) . . ?
C2 Rh S1 161.9(3) . . ?
C6 Rh S1 94.5(3) . . ?
C1 Rh S1 159.0(3) . . ?
C5 Rh S1 100.6(2) . . ?
S2 Rh S1 78.38(7) . . y
C2 Rh Pt 134.3(3) . . ?
C6 Rh Pt 111.3(3) . . ?
C1 Rh Pt 111.5(3) . . ?
C5 Rh Pt 141.3(3) . . ?
S2 Rh Pt 50.03(5) . . ?
S1 Rh Pt 50.28(5) . . ?
C11 P1 C31 102.3(3) . . ?
C11 P1 C21 103.1(3) . . ?
C31 P1 C21 105.5(3) . . ?
C11 P1 Pt 123.5(2) . . ?
C31 P1 Pt 111.6(2) . . ?
C21 P1 Pt 109.3(2) . . ?
C61 P2 C41 111.0(3) . . ?
C61 P2 C51 100.2(3) . . ?
C41 P2 C51 104.2(3) . . ?
C61 P2 Pt 116.1(2) . . ?
C41 P2 Pt 107.5(2) . . ?
C51 P2 Pt 117.2(2) . . ?
C9 S1 Pt 100.1(3) . . ?
C9 S1 Rh 97.2(3) . . ?
Pt S1 Rh 79.03(6) . . y
C10 S2 Pt 97.7(3) . . ?
C10 S2 Rh 97.6(4) . . ?
Pt S2 Rh 79.83(6) . . y
C2 C1 C8 125.9(10) . . ?
C2 C1 Rh 70.1(5) . . ?
C8 C1 Rh 111.0(6) . . ?
C1 C2 C3 125.3(10) . . ?
C1 C2 Rh 72.7(5) . . ?
C3 C2 Rh 108.8(6) . . ?
C4 C3 C2 114.6(8) . . ?
C3 C4 C5 113.0(8) . . ?
C6 C5 C4 124.4(8) . . ?
C6 C5 Rh 70.2(5) . . ?
C4 C5 Rh 111.0(7) . . ?
C5 C6 C7 125.4(9) . . ?
C5 C6 Rh 72.4(5) . . ?
C7 C6 Rh 108.8(7) . . ?
C6 C7 C8 113.5(9) . . ?
C1 C8 C7 114.6(7) . . ?
C10 C9 S1 113.0(6) . . ?
C9 C10 S2 114.7(6) . . ?
C12 C11 C16 118.3(7) . . ?
C12 C11 P1 122.4(6) . . ?
C16 C11 P1 119.3(5) . . ?
C13 C12 C11 120.8(8) . . ?
C12 C13 C14 120.8(8) . . ?
C15 C14 C13 119.0(8) . . ?
C14 C15 C16 121.3(9) . . ?
C15 C16 C11 119.8(8) . . ?
C26 C21 C22 118.6(7) . . ?
C26 C21 P1 123.6(5) . . ?
C22 C21 P1 117.8(6) . . ?
C23 C22 C21 121.5(8) . . ?
C24 C23 C22 119.8(8) . . ?
C23 C24 C25 119.7(8) . . ?
C24 C25 C26 120.2(8) . . ?
C21 C26 C25 120.0(7) . . ?
C32 C31 C36 118.8(6) . . ?
C32 C31 P1 121.5(5) . . ?
C36 C31 P1 119.7(5) . . ?
C31 C32 C33 121.0(7) . . ?
C34 C33 C32 120.3(8) . . ?
C33 C34 C35 120.5(7) . . ?
C34 C35 C36 119.6(8) . . ?
C31 C36 C35 119.7(7) . . ?
C46 C41 C42 118.7(7) . . ?
C46 C41 P2 115.4(6) . . ?
C42 C41 P2 125.9(6) . . ?
C43 C42 C41 119.9(8) . . ?
C44 C43 C42 120.5(9) . . ?
C43 C44 C45 119.7(8) . . ?
C46 C45 C44 120.3(9) . . ?
C45 C46 C41 120.7(8) . . ?
C52 C51 C56 119.1(7) . . ?
C52 C51 P2 122.7(6) . . ?
C56 C51 P2 118.0(5) . . ?
C51 C52 C53 120.3(8) . . ?
C54 C53 C52 119.8(8) . . ?
C55 C54 C53 120.3(8) . . ?
C54 C55 C56 119.5(9) . . ?
C55 C56 C51 120.9(8) . . ?
C62 C61 C66 119.5(7) . . ?
C62 C61 P2 118.8(6) . . ?
C66 C61 P2 121.6(5) . . ?
C61 C62 C63 118.7(8) . . ?
C64 C63 C62 121.6(8) . . ?
C63 C64 C65 119.3(8) . . ?
C64 C65 C66 120.6(9) . . ?
C65 C66 C61 120.2(8) . . ?
O1 Cl O2 110.9(8) . . ?
O1 Cl O3 111.9(9) . . ?
O2 Cl O3 96.4(9) . . ?
O1 Cl O4B 109.0(9) . . ?
O2 Cl O4B 135.8(11) . . ?
O3 Cl O4B 85.7(11) . . ?
O1 Cl O4A 110.4(9) . . ?
O2 Cl O4A 100.5(10) . . ?
O3 Cl O4A 124.4(11) . . ?
O4B Cl O4A 47.0(10) . . ?
O4B O4A Cl 66.6(16) . . ?
O4A O4B Cl 66.5(15) . . ?

loop_
_geom_bond_atom_site_label_1
_geom_bond_atom_site_label_2
_geom_bond_distance
_geom_bond_site_symmetry_2
_geom_bond_publ_flag
Pt P2 2.267(2) . y
Pt P1 2.285(2) . y
Pt S2 2.343(2) . y
Pt S1 2.358(2) . y
Pt Rh 3.0096(6) . y
Rh C2 2.125(8) . ?
Rh C6 2.135(9) . ?
Rh C1 2.158(8) . ?
Rh C5 2.162(8) . ?
Rh S2 2.347(2) . y
Rh S1 2.372(2) . y
P1 C11 1.818(7) . ?
P1 C31 1.821(6) . ?
P1 C21 1.824(7) . ?
P2 C61 1.808(7) . ?
P2 C41 1.816(7) . ?
P2 C51 1.831(7) . ?
S1 C9 1.812(9) . ?
S2 C10 1.839(10) . ?
C1 C2 1.369(13) . ?
C1 C8 1.494(15) . ?
C2 C3 1.513(14) . ?
C3 C4 1.47(2) . ?
C4 C5 1.535(13) . ?
C5 C6 1.376(13) . ?
C6 C7 1.502(14) . ?
C7 C8 1.53(2) . ?
C9 C10 1.50(2) . ?
C11 C12 1.390(10) . ?
C11 C16 1.399(10) . ?
C12 C13 1.365(12) . ?
C13 C14 1.383(14) . ?
C14 C15 1.364(14) . ?
C15 C16 1.378(12) . ?
C21 C26 1.364(10) . ?
C21 C22 1.379(10) . ?
C22 C23 1.370(12) . ?
C23 C24 1.355(13) . ?
C24 C25 1.377(13) . ?
C25 C26 1.390(12) . ?
C31 C32 1.365(10) . ?
C31 C36 1.382(10) . ?
C32 C33 1.369(10) . ?
C33 C34 1.343(12) . ?
C34 C35 1.367(12) . ?
C35 C36 1.389(11) . ?
C41 C46 1.377(11) . ?
C41 C42 1.389(11) . ?
C42 C43 1.373(12) . ?
C43 C44 1.351(15) . ?
C44 C45 1.38(2) . ?
C45 C46 1.348(12) . ?
C51 C52 1.365(10) . ?
C51 C56 1.367(10) . ?
C52 C53 1.375(12) . ?
C53 C54 1.365(14) . ?
C54 C55 1.359(13) . ?
C55 C56 1.373(12) . ?
C61 C62 1.384(10) . ?
C61 C66 1.385(11) . ?
C62 C63 1.387(12) . ?
C63 C64 1.360(14) . ?
C64 C65 1.368(13) . ?
C65 C66 1.373(12) . ?
Cl O1 1.371(11) . ?
Cl O2 1.41(2) . ?
Cl O3 1.40(2) . ?
Cl O4B 1.44(2) . ?
Cl O4A 1.44(2) . ?
O4A O4B 1.15(2) . ?
